data_7153179
loop_
_publ_author_name
'Gould, Eoin'
'Lebl, Tomas'
'Slawin, Alexandra M. Z.'
'Reid, Mark'
'Davies, Tony'
'Smith, Andrew D.'

_publ_section_title
;
 The development of highly active acyclic chiral hydrazides for asymmetric
 iminium ion organocatalysis.
;
_journal_issue 45
_journal_name_full 'Organic &amp; biomolecular chemistry'
_journal_page_first 7877
_journal_page_last 7892
_journal_paper_doi 10.1039/c3ob41719k
_journal_volume 11
_journal_year 2013
_chemical_absolute_configuration syn
_chemical_formula_moiety 'C18 H17 F3 N2 O3'
_chemical_formula_sum 'C18 H17 F3 N2 O3'
_chemical_formula_weight 366.34
_space_group_IT_number 5
_symmetry_cell_setting monoclinic
_symmetry_Int_Tables_number 5
_symmetry_space_group_name_Hall 'C 2y'
_symmetry_space_group_name_H-M 'C 1 2 1'
_atom_sites_solution_hydrogens geom
_atom_sites_solution_primary direct
_atom_sites_solution_secondary difmap
_cell_angle_alpha 90.0000
_cell_angle_beta 95.19(2)
_cell_angle_gamma 90.0000
_cell_formula_units_Z 4
_cell_length_a 24.538(15)
_cell_length_b 5.643(5)
_cell_length_c 11.947(9)
_cell_measurement_reflns_used 2508
_cell_measurement_temperature 93
_cell_measurement_theta_max 25.35
_cell_measurement_theta_min 2.50
_cell_volume 1647(2)
_computing_cell_refinement 'CrystalClear-SM Expert 2.0 rc13'
_computing_data_collection 'CrystalClear-SM Expert 2.0 rc13 (Rigaku, 2009)'
_computing_data_reduction 'CrystalClear-SM Expert 2.0 rc13'
_computing_molecular_graphics 'CrystalStructure 4.0'
_computing_publication_material 'CrystalStructure 4.0 (Rigaku, 2010)'
_computing_structure_refinement 'SHELXL97 (Sheldrick, 2008)'
_computing_structure_solution 'SIR2004 (Burla, et al., 2005)'
_diffrn_ambient_temperature 93
_diffrn_detector_area_resol_mean 14.629
_diffrn_measured_fraction_theta_full 0.979
_diffrn_measured_fraction_theta_max 0.979
_diffrn_measurement_device_type 'Rigaku Mercury70'
_diffrn_measurement_method \w
_diffrn_radiation_type 'Mo K\a'
_diffrn_radiation_wavelength 0.71075
_diffrn_reflns_av_R_equivalents 0.0620
_diffrn_reflns_Laue_measured_fraction_full 0.979
_diffrn_reflns_Laue_measured_fraction_max 0.979
_diffrn_reflns_limit_h_max 24
_diffrn_reflns_limit_h_min -29
_diffrn_reflns_limit_k_max 6
_diffrn_reflns_limit_k_min -6
_diffrn_reflns_limit_l_max 10
_diffrn_reflns_limit_l_min -14
_diffrn_reflns_number 5260
_diffrn_reflns_theta_full 25.000
_diffrn_reflns_theta_max 25.301
_diffrn_reflns_theta_min 2.495
_diffrn_standards_number 0
_exptl_absorpt_coefficient_mu 0.123
_exptl_absorpt_correction_T_max 0.999
_exptl_absorpt_correction_T_min 0.564
_exptl_absorpt_correction_type multi-scan
_exptl_absorpt_process_details 'REQAB (Rigaku, 1998)'
_exptl_crystal_colour colorless
_exptl_crystal_density_diffrn 1.477
_exptl_crystal_density_method 'not measured'
_exptl_crystal_description needle
_exptl_crystal_F_000 760.00
_exptl_crystal_size_max 0.300
_exptl_crystal_size_mid 0.010
_exptl_crystal_size_min 0.010
_refine_diff_density_max 0.280
_refine_diff_density_min -0.370
_refine_ls_abs_structure_details 'Parsons and Flack (2004), Acta Cryst. A60, s61.'
_refine_ls_abs_structure_Flack 2.5(10)
_refine_ls_extinction_method none
_refine_ls_goodness_of_fit_ref 0.886
_refine_ls_hydrogen_treatment mixed
_refine_ls_number_parameters 239
_refine_ls_number_reflns 2769
_refine_ls_number_restraints 2
_refine_ls_R_factor_gt 0.0695
_refine_ls_shift/su_max 0.042
_refine_ls_structure_factor_coef Fsqd
_refine_ls_weighting_details 'w = 1/[\s^2^(Fo^2^)+(0.1349P)^2^+0.9129P] where P=(Fo^2^+2Fc^2^)/3'
_refine_ls_weighting_scheme calc
_refine_ls_wR_factor_ref 0.2148
_reflns_number_gt 1873
_reflns_number_total 2769
_reflns_threshold_expression F^2^>2.0\s(F^2^)
_cod_data_source_file c3ob41719k.txt
_cod_data_source_block 19
_cod_database_code 7153179

loop_
_symmetry_equiv_pos_site_id
_symmetry_equiv_pos_as_xyz
1 +X,+Y,+Z
2 -X,+Y,-Z
3 1/2+X,1/2+Y,+Z
4 1/2-X,1/2+Y,-Z

loop_
_atom_site_label
_atom_site_type_symbol
_atom_site_fract_x
_atom_site_fract_y
_atom_site_fract_z
_atom_site_U_iso_or_equiv
_atom_site_adp_type
_atom_site_occupancy
_atom_site_symmetry_multiplicity
_atom_site_calc_flag
_atom_site_refinement_flags
F1 F 0.70839(18) 0.3464(10) 0.6327(4) 0.0495(13) Uani 1.0 4 d .
F2 F 0.76382(17) 0.0839(10) 0.5749(4) 0.0538(14) Uani 1.0 4 d .
F3 F 0.67869(17) -0.0016(11) 0.5805(4) 0.0539(15) Uani 1.0 4 d .
O5 O 0.76871(19) 0.5399(11) 0.9141(4) 0.0425(14) Uani 1.0 4 d .
O6 O 0.65738(19) 0.6326(10) 0.9314(4) 0.0388(13) Uani 1.0 4 d .
O13 O 0.3798(2) 1.3727(11) 0.6601(5) 0.0448(14) Uani 1.0 4 d .
N1 N 0.6942(3) 0.2954(12) 0.8673(5) 0.0354(16) Uani 1.0 4 d .
N2 N 0.6840(3) 0.0693(13) 0.8150(6) 0.0395(16) Uani 1.0 4 d .
C3 C 0.7329(3) 0.0233(16) 0.7538(6) 0.0367(18) Uani 1.0 4 d .
C4 C 0.7788(3) 0.1589(16) 0.8206(6) 0.0387(18) Uani 1.0 4 d .
C5 C 0.7503(3) 0.3557(18) 0.8749(6) 0.0385(18) Uani 1.0 4 d .
C6 C 0.6498(3) 0.4481(15) 0.8825(6) 0.0340(17) Uani 1.0 4 d .
C7 C 0.5939(3) 0.3563(15) 0.8360(6) 0.0332(17) Uani 1.0 4 d .
C8 C 0.5584(3) 0.5612(15) 0.7935(6) 0.0353(18) Uani 1.0 4 d .
C9 C 0.5083(3) 0.6163(15) 0.8314(6) 0.0364(18) Uani 1.0 4 d .
C10 C 0.4761(3) 0.8057(16) 0.7864(6) 0.0358(19) Uani 1.0 4 d .
C11 C 0.4254(3) 0.8689(16) 0.8276(7) 0.0394(19) Uani 1.0 4 d .
C12 C 0.3952(3) 1.0510(15) 0.7833(6) 0.0389(19) Uani 1.0 4 d .
C13 C 0.4134(3) 1.1887(16) 0.6942(6) 0.0403(19) Uani 1.0 4 d .
C14 C 0.4626(3) 1.1321(16) 0.6517(6) 0.0381(18) Uani 1.0 4 d .
C15 C 0.4934(3) 0.9433(15) 0.6970(6) 0.0347(18) Uani 1.0 4 d .
C16 C 0.5451(3) 0.8787(15) 0.6553(6) 0.0353(18) Uani 1.0 4 d .
C17 C 0.5754(3) 0.6985(15) 0.7029(6) 0.0376(19) Uani 1.0 4 d .
C18 C 0.7204(3) 0.1123(18) 0.6372(6) 0.042(2) Uani 1.0 4 d .
C19 C 0.5712(4) 0.2090(16) 0.9295(7) 0.042(2) Uani 1.0 4 d .
C20 C 0.3949(3) 1.5070(16) 0.5655(7) 0.0419(19) Uani 1.0 4 d .
H2 H 0.686(4) -0.046(13) 0.877(6) 0.06(3) Uiso 1.0 4 d .
H3 H 0.7413 -0.1500 0.7533 0.0441 Uiso 1.0 4 calc R
H4A H 0.7985 0.0555 0.8778 0.0464 Uiso 1.0 4 calc R
H4B H 0.8053 0.2218 0.7703 0.0464 Uiso 1.0 4 calc R
H7 H 0.5991 0.2489 0.7713 0.0398 Uiso 1.0 4 calc R
H9 H 0.4953 0.5234 0.8897 0.0437 Uiso 1.0 4 calc R
H11 H 0.4126 0.7807 0.8877 0.0473 Uiso 1.0 4 calc R
H12 H 0.3614 1.0880 0.8119 0.0467 Uiso 1.0 4 calc R
H14 H 0.4752 1.2223 0.5920 0.0457 Uiso 1.0 4 calc R
H16 H 0.5578 0.9637 0.5942 0.0423 Uiso 1.0 4 calc R
H17 H 0.6094 0.6622 0.6747 0.0451 Uiso 1.0 4 calc R
H19A H 0.5352 0.1456 0.9026 0.0505 Uiso 1.0 4 calc R
H19B H 0.5677 0.3096 0.9953 0.0505 Uiso 1.0 4 calc R
H19C H 0.5963 0.0777 0.9503 0.0505 Uiso 1.0 4 calc R
H20A H 0.3952 1.4028 0.5000 0.0502 Uiso 1.0 4 calc R
H20B H 0.4314 1.5748 0.5832 0.0502 Uiso 1.0 4 calc R
H20C H 0.3684 1.6349 0.5490 0.0502 Uiso 1.0 4 calc R

loop_
_atom_site_aniso_label
_atom_site_aniso_U_11
_atom_site_aniso_U_22
_atom_site_aniso_U_33
_atom_site_aniso_U_12
_atom_site_aniso_U_13
_atom_site_aniso_U_23
F1 0.061(3) 0.043(4) 0.046(3) 0.011(3) 0.007(2) 0.013(3)
F2 0.047(3) 0.070(4) 0.046(3) 0.002(3) 0.0115(18) -0.006(3)
F3 0.049(3) 0.069(4) 0.043(3) -0.005(3) -0.0031(19) -0.010(3)
O5 0.045(3) 0.042(4) 0.040(3) 0.003(3) -0.000(3) -0.003(3)
O6 0.043(3) 0.029(4) 0.043(3) -0.001(3) 0.001(2) -0.001(3)
O13 0.043(3) 0.040(4) 0.051(3) 0.004(3) 0.002(3) 0.008(3)
N1 0.042(4) 0.024(4) 0.039(4) -0.002(3) -0.004(3) -0.004(3)
N2 0.046(4) 0.033(5) 0.040(4) -0.004(3) 0.006(3) -0.000(3)
C3 0.036(4) 0.029(5) 0.046(5) 0.002(4) 0.003(3) 0.001(4)
C4 0.041(5) 0.035(5) 0.039(4) 0.007(4) -0.004(3) -0.002(4)
C5 0.039(4) 0.040(6) 0.036(4) -0.007(4) 0.001(3) -0.005(4)
C6 0.045(5) 0.024(5) 0.034(4) -0.003(4) 0.003(3) 0.004(4)
C7 0.041(4) 0.023(5) 0.036(4) -0.005(4) 0.006(3) -0.001(4)
C8 0.033(4) 0.039(6) 0.033(4) -0.003(4) -0.002(3) -0.003(4)
C9 0.041(4) 0.034(5) 0.033(4) -0.007(4) 0.002(3) 0.004(4)
C10 0.038(4) 0.039(6) 0.031(4) -0.012(4) 0.003(3) -0.007(4)
C11 0.036(4) 0.041(6) 0.042(4) -0.001(4) 0.008(3) 0.002(4)
C12 0.035(4) 0.036(6) 0.045(5) -0.002(4) 0.004(3) -0.002(4)
C13 0.041(5) 0.037(6) 0.044(5) -0.003(4) 0.005(3) -0.004(4)
C14 0.037(4) 0.039(5) 0.038(4) -0.006(4) 0.004(3) 0.000(4)
C15 0.035(4) 0.037(5) 0.031(4) -0.006(4) -0.001(3) -0.005(4)
C16 0.035(4) 0.035(5) 0.036(4) -0.006(4) 0.007(3) -0.006(4)
C17 0.036(4) 0.041(6) 0.036(4) -0.005(4) 0.004(3) 0.003(4)
C18 0.033(4) 0.046(6) 0.048(5) 0.001(4) 0.006(3) -0.003(5)
C19 0.048(5) 0.032(5) 0.046(5) -0.007(4) 0.010(4) 0.002(4)
C20 0.042(5) 0.036(6) 0.047(5) -0.003(4) -0.001(3) 0.002(4)

loop_
_atom_type_symbol
_atom_type_description
_atom_type_scat_dispersion_real
_atom_type_scat_dispersion_imag
_atom_type_scat_source
C C 0.0033 0.0016
;
International Tables for Crystallography
(1992, Vol. C, Tables 4.2.6.8 and 6.1.1.4)
;
H H 0.0000 0.0000
;
International Tables for Crystallography
(1992, Vol. C, Table 6.1.1.4)
;
F F 0.0171 0.0103
;
International Tables for Crystallography
(1992, Vol. C, Tables 4.2.6.8 and 6.1.1.4)
;
N N 0.0061 0.0033
;
International Tables for Crystallography
(1992, Vol. C, Tables 4.2.6.8 and 6.1.1.4)
;
O O 0.0106 0.0060
;
International Tables for Crystallography
(1992, Vol. C, Tables 4.2.6.8 and 6.1.1.4)
;

loop_
_geom_angle_atom_site_label_1
_geom_angle_atom_site_label_2
_geom_angle_atom_site_label_3
_geom_angle
_geom_angle_publ_flag
C13 O13 C20 116.4(6) yes
N2 N1 C5 111.9(7) yes
N2 N1 C6 119.5(6) yes
C5 N1 C6 127.0(7) yes
N1 N2 C3 104.7(6) yes
N2 C3 C4 104.2(6) yes
N2 C3 C18 107.2(6) yes
C4 C3 C18 113.6(7) yes
C3 C4 C5 104.3(6) yes
O5 C5 N1 124.0(8) yes
O5 C5 C4 129.3(7) yes
N1 C5 C4 106.6(7) yes
O6 C6 N1 120.3(7) yes
O6 C6 C7 124.5(7) yes
N1 C6 C7 115.1(7) yes
C6 C7 C8 109.6(7) yes
C6 C7 C19 107.0(6) yes
C8 C7 C19 115.1(6) yes
C7 C8 C9 124.4(7) yes
C7 C8 C17 118.2(7) yes
C9 C8 C17 117.2(7) yes
C8 C9 C10 122.1(7) yes
C9 C10 C11 122.5(7) yes
C9 C10 C15 120.6(7) yes
C11 C10 C15 117.0(7) yes
C10 C11 C12 121.4(8) yes
C11 C12 C13 120.9(7) yes
O13 C13 C12 114.7(7) yes
O13 C13 C14 126.0(8) yes
C12 C13 C14 119.3(8) yes
C13 C14 C15 119.6(7) yes
C10 C15 C14 121.8(7) yes
C10 C15 C16 116.8(7) yes
C14 C15 C16 121.4(7) yes
C15 C16 C17 120.6(7) yes
C8 C17 C16 122.6(7) yes
F1 C18 F2 105.8(7) yes
F1 C18 F3 107.1(6) yes
F1 C18 C3 113.1(7) yes
F2 C18 F3 105.5(6) yes
F2 C18 C3 111.5(6) yes
F3 C18 C3 113.3(7) yes
N1 N2 H2 105(4) no
C3 N2 H2 106(5) no
N2 C3 H3 110.507 no
C4 C3 H3 110.506 no
C18 C3 H3 110.502 no
C3 C4 H4A 110.893 no
C3 C4 H4B 110.887 no
C5 C4 H4A 110.898 no
C5 C4 H4B 110.895 no
H4A C4 H4B 108.920 no
C6 C7 H7 108.305 no
C8 C7 H7 108.319 no
C19 C7 H7 108.311 no
C8 C9 H9 118.956 no
C10 C9 H9 118.959 no
C10 C11 H11 119.279 no
C12 C11 H11 119.284 no
C11 C12 H12 119.550 no
C13 C12 H12 119.550 no
C13 C14 H14 120.192 no
C15 C14 H14 120.201 no
C15 C16 H16 119.712 no
C17 C16 H16 119.706 no
C8 C17 H17 118.679 no
C16 C17 H17 118.678 no
C7 C19 H19A 109.470 no
C7 C19 H19B 109.471 no
C7 C19 H19C 109.471 no
H19A C19 H19B 109.470 no
H19A C19 H19C 109.475 no
H19B C19 H19C 109.470 no
O13 C20 H20A 109.474 no
O13 C20 H20B 109.459 no
O13 C20 H20C 109.481 no
H20A C20 H20B 109.466 no
H20A C20 H20C 109.478 no
H20B C20 H20C 109.469 no

loop_
_geom_bond_atom_site_label_1
_geom_bond_atom_site_label_2
_geom_bond_distance
_geom_bond_publ_flag
F1 C18 1.354(12) yes
F2 C18 1.362(9) yes
F3 C18 1.340(9) yes
O5 C5 1.210(11) yes
O6 C6 1.200(10) yes
O13 C13 1.365(10) yes
O13 C20 1.437(10) yes
N1 N2 1.433(10) yes
N1 C5 1.413(10) yes
N1 C6 1.413(10) yes
N2 C3 1.485(10) yes
C3 C4 1.526(10) yes
C3 C18 1.486(11) yes
C4 C5 1.493(12) yes
C6 C7 1.525(10) yes
C7 C8 1.508(11) yes
C7 C19 1.536(11) yes
C8 C9 1.382(10) yes
C8 C17 1.424(11) yes
C9 C10 1.407(11) yes
C10 C11 1.424(11) yes
C10 C15 1.416(11) yes
C11 C12 1.347(12) yes
C12 C13 1.421(12) yes
C13 C14 1.391(11) yes
C14 C15 1.387(11) yes
C15 C16 1.452(11) yes
C16 C17 1.354(11) yes
N2 H2 0.98(7) no
C3 H3 1.000 no
C4 H4A 0.990 no
C4 H4B 0.990 no
C7 H7 1.000 no
C9 H9 0.950 no
C11 H11 0.950 no
C12 H12 0.950 no
C14 H14 0.950 no
C16 H16 0.950 no
C17 H17 0.950 no
C19 H19A 0.980 no
C19 H19B 0.980 no
C19 H19C 0.980 no
C20 H20A 0.980 no
C20 H20B 0.980 no
C20 H20C 0.980 no

loop_
_geom_contact_atom_site_label_1
_geom_contact_atom_site_label_2
_geom_contact_distance
_geom_contact_publ_flag
_geom_contact_site_symmetry_2
F1 N1 2.870(8) no .
F1 N2 2.790(9) no .
F1 C4 2.906(9) no .
F1 C5 2.982(9) no .
F1 C6 3.475(9) no .
F2 C4 2.956(9) no .
F3 N2 2.822(8) no .
O5 O6 2.807(7) no .
O5 N2 3.511(9) no .
O5 C3 3.554(10) no .
O5 C6 2.953(9) no .
O6 N2 3.553(9) no .
O6 C5 2.893(10) no .
O6 C8 2.838(8) no .
O6 C17 3.262(9) no .
O6 C19 3.190(10) no .
O13 C11 3.597(11) no .
N1 C18 3.060(10) no .
N1 C19 3.209(11) no .
N2 C7 2.771(10) no .
N2 C19 3.291(11) no .
C3 C6 3.583(11) no .
C5 C18 3.180(11) no .
C6 C9 3.598(11) no .
C6 C17 3.037(11) no .
C8 C15 2.862(11) no .
C9 C16 2.788(11) no .
C9 C19 2.952(12) no .
C10 C13 2.820(12) no .
C10 C17 2.782(11) no .
C11 C14 2.794(12) no .
C12 C15 2.771(11) no .
C14 C20 2.826(12) no .
F1 F2 2.953(7) no 4_656
F1 C20 3.431(9) no 2_646
F2 F1 2.953(7) no 4_646
F2 F2 3.376(8) no 4_646
F2 F2 3.376(8) no 4_656
F2 F3 3.373(8) no 4_656
F2 O13 3.167(7) no 3_535
F2 C20 3.257(9) no 3_535
F3 F2 3.373(8) no 4_646
F3 C16 3.540(9) no 1_545
F3 C17 3.478(10) no 1_545
O5 O6 3.372(8) no 4_647
O5 N1 3.049(8) no 4_657
O5 N2 3.341(8) no 4_657
O5 C3 3.403(10) no 1_565
O5 C4 3.539(10) no 4_657
O5 C5 3.156(10) no 4_657
O6 O5 3.372(8) no 4_657
O6 N2 2.932(9) no 1_565
O6 C4 3.226(9) no 4_657
O6 C5 3.335(9) no 4_657
O13 F2 3.167(7) no 3_465
O13 C11 3.563(11) no 1_565
N1 O5 3.049(8) no 4_647
N2 O5 3.341(8) no 4_647
N2 O6 2.932(9) no 1_545
N2 C17 3.553(10) no 1_545
C3 O5 3.403(10) no 1_545
C4 O5 3.539(10) no 4_647
C4 O6 3.226(9) no 4_647
C5 O5 3.156(10) no 4_647
C5 O6 3.335(9) no 4_647
C7 C16 3.590(11) no 1_545
C9 C14 3.591(12) no 1_545
C10 C19 3.582(12) no 1_565
C10 C20 3.581(11) no 1_545
C11 O13 3.563(11) no 1_545
C11 C19 3.473(12) no 2_667
C12 C19 3.568(11) no 2_667
C14 C9 3.591(12) no 1_565
C15 C19 3.557(11) no 1_565
C16 F3 3.540(9) no 1_565
C16 C7 3.590(11) no 1_565
C17 F3 3.478(10) no 1_565
C17 N2 3.553(10) no 1_565
C17 C20 3.522(11) no 2_646
C19 C10 3.582(12) no 1_545
C19 C11 3.473(12) no 2_647
C19 C12 3.568(11) no 2_647
C19 C15 3.557(11) no 1_545
C20 F1 3.431(9) no 2_666
C20 F2 3.257(9) no 3_465
C20 C10 3.581(11) no 1_565
C20 C17 3.522(11) no 2_666
F1 H3 3.2195 no .
F1 H4B 2.8545 no .
F1 H7 3.3228 no .
F1 H17 3.0890 no .
F2 H3 2.6081 no .
F2 H4B 2.5817 no .
F3 H2 3.54(7) no .
F3 H3 2.5985 no .
F3 H7 3.4374 no .
O5 H4A 2.8721 no .
O5 H4B 2.6944 no .
O6 H7 3.1464 no .
O6 H17 3.1879 no .
O6 H19B 3.0078 no .
O6 H19C 3.4877 no .
O13 H12 2.4948 no .
O13 H14 2.6852 no .
N1 H3 3.1305 no .
N1 H4A 2.8882 no .
N1 H4B 3.0866 no .
N1 H7 2.5198 no .
N1 H19B 3.5820 no .
N1 H19C 2.9487 no .
N2 H4A 2.8429 no .
N2 H4B 3.1907 no .
N2 H7 2.3334 no .
N2 H19C 2.8061 no .
C3 H7 3.5464 no .
C4 H2 2.69(9) no .
C5 H2 2.76(8) no .
C5 H3 3.2011 no .
C6 H2 2.93(7) no .
C6 H17 2.8563 no .
C6 H19A 3.3171 no .
C6 H19B 2.6415 no .
C6 H19C 2.6353 no .
C7 H2 3.21(8) no .
C7 H9 2.7262 no .
C7 H17 2.6403 no .
C8 H16 3.2898 no .
C8 H19A 2.7667 no .
C8 H19B 2.7898 no .
C8 H19C 3.3915 no .
C9 H7 3.1721 no .
C9 H11 2.6682 no .
C9 H17 3.2506 no .
C9 H19A 2.8484 no .
C9 H19B 2.9051 no .
C10 H12 3.2730 no .
C10 H14 3.3036 no .
C10 H16 3.3056 no .
C11 H9 2.6575 no .
C12 H14 3.2891 no .
C13 H11 3.2641 no .
C13 H20A 2.6183 no .
C13 H20B 2.6090 no .
C13 H20C 3.1969 no .
C14 H12 3.2808 no .
C14 H16 2.6689 no .
C14 H20A 2.7957 no .
C14 H20B 2.7169 no .
C15 H9 3.3008 no .
C15 H11 3.2829 no .
C15 H17 3.2921 no .
C16 H14 2.6534 no .
C17 H7 2.7119 no .
C17 H9 3.2583 no .
C18 H2 3.18(7) no .
C18 H4A 3.3224 no .
C18 H4B 2.5792 no .
C18 H7 3.5907 no .
C19 H2 3.27(9) no .
C19 H9 2.5859 no .
C20 H14 2.5398 no .
H2 H3 2.1756 no .
H2 H4A 2.8186 no .
H2 H7 2.9001 no .
H2 H19C 2.5393 no .
H3 H4A 2.2690 no .
H3 H4B 2.6177 no .
H7 H9 3.3968 no .
H7 H17 2.6243 no .
H7 H19A 2.3873 no .
H7 H19B 2.8716 no .
H7 H19C 2.3532 no .
H9 H11 2.4939 no .
H9 H19A 2.3457 no .
H9 H19B 2.4089 no .
H9 H19C 3.5590 no .
H11 H12 2.2801 no .
H14 H16 2.4967 no .
H14 H20A 2.3895 no .
H14 H20B 2.2583 no .
H14 H20C 3.5087 no .
H16 H17 2.2811 no .
F1 H3 3.2542 no 1_565
F1 H20A 2.8889 no 2_646
F1 H20C 3.1895 no 2_646
F2 H20A 3.5719 no 3_535
F2 H20C 2.6279 no 3_535
F3 H16 2.9911 no 1_545
F3 H17 2.8463 no 1_545
F3 H20A 3.0169 no 2_646
F3 H20C 2.7587 no 2_636
O5 H2 3.10(8) no 1_565
O5 H2 2.68(7) no 4_657
O5 H3 2.6406 no 1_565
O5 H4A 3.0411 no 1_565
O5 H4A 3.1063 no 4_657
O5 H12 2.6896 no 3_545
O5 H19C 3.5601 no 4_657
O6 H2 2.07(8) no 1_565
O6 H3 3.3275 no 1_565
O6 H4A 2.4718 no 4_657
O6 H11 2.9975 no 2_657
O6 H19C 2.9443 no 1_565
O13 H4A 3.5696 no 3_465
O13 H4B 3.0634 no 3_465
O13 H11 3.5981 no 1_565
N1 H4A 3.3702 no 4_657
N2 H17 3.2984 no 1_545
C4 H11 3.3775 no 3_545
C4 H12 3.1641 no 3_545
C5 H2 3.27(7) no 4_657
C5 H3 3.1435 no 1_565
C5 H4A 3.4745 no 4_657
C5 H12 3.1753 no 3_545
C6 H2 2.99(7) no 1_565
C6 H4A 3.0849 no 4_657
C8 H14 3.5678 no 1_545
C8 H19C 3.5432 no 1_565
C9 H9 3.3816 no 2_657
C9 H19A 3.1587 no 1_565
C9 H19B 3.3854 no 2_657
C9 H19C 3.5914 no 1_565
C9 H20B 3.3761 no 1_545
C10 H19A 2.7104 no 1_565
C10 H20B 2.8834 no 1_545
C11 H4B 3.0774 no 3_455
C11 H19A 3.1730 no 1_565
C11 H19B 3.2590 no 2_667
C11 H19C 2.9942 no 2_667
C11 H20B 3.3739 no 1_545
C12 H4B 2.8771 no 3_455
C12 H19B 3.0844 no 2_667
C12 H19C 3.1743 no 2_667
C13 H9 3.4950 no 1_565
C14 H7 3.5801 no 1_565
C14 H14 3.4446 no 2_656
C14 H16 3.0852 no 2_656
C14 H19A 3.3461 no 1_565
C14 H20B 3.3220 no 1_545
C15 H7 3.1737 no 1_565
C15 H16 3.5923 no 2_656
C15 H19A 2.8166 no 1_565
C15 H20B 2.8478 no 1_545
C16 H7 2.7752 no 1_565
C16 H14 3.5315 no 2_656
C16 H19A 3.3438 no 1_565
C16 H20B 3.3216 no 1_545
C16 H20B 3.4192 no 2_646
C17 H2 3.57(8) no 1_565
C17 H7 3.2502 no 1_565
C17 H20A 3.0813 no 2_646
C17 H20B 3.4778 no 2_646
C17 H20C 3.4403 no 2_646
C18 H20A 3.5470 no 2_646
C19 H9 3.3337 no 2_657
C19 H11 3.2572 no 2_647
C19 H12 3.4375 no 2_647
C19 H19A 3.4528 no 2_657
C20 H16 3.4682 no 2_666
C20 H17 2.9939 no 2_666
H2 O5 3.10(8) no 1_545
H2 O5 2.68(7) no 4_647
H2 O6 2.07(8) no 1_545
H2 C5 3.27(7) no 4_647
H2 C6 2.99(7) no 1_545
H2 C17 3.57(8) no 1_545
H2 H17 3.3544 no 1_545
H3 F1 3.2542 no 1_545
H3 O5 2.6406 no 1_545
H3 O6 3.3275 no 1_545
H3 C5 3.1435 no 1_545
H3 H12 3.3132 no 3_535
H3 H17 3.4539 no 1_545
H4A O5 3.0411 no 1_545
H4A O5 3.1063 no 4_647
H4A O6 2.4718 no 4_647
H4A O13 3.5696 no 3_535
H4A N1 3.3702 no 4_647
H4A C5 3.4745 no 4_647
H4A C6 3.0849 no 4_647
H4A H11 3.0664 no 3_545
H4A H12 3.1904 no 3_535
H4A H12 3.4991 no 3_545
H4B O13 3.0634 no 3_535
H4B C11 3.0774 no 3_545
H4B C12 2.8771 no 3_545
H4B H11 2.8867 no 3_545
H4B H12 2.5065 no 3_545
H4B H20C 3.2195 no 3_535
H7 C14 3.5801 no 1_545
H7 C15 3.1737 no 1_545
H7 C16 2.7752 no 1_545
H7 C17 3.2502 no 1_545
H7 H14 3.5599 no 1_545
H7 H16 2.7754 no 1_545
H7 H17 3.5226 no 1_545
H7 H20A 3.3700 no 2_646
H9 C9 3.3816 no 2_657
H9 C13 3.4950 no 1_545
H9 C19 3.3337 no 2_657
H9 H9 2.6244 no 2_657
H9 H19A 3.4057 no 2_657
H9 H19B 2.4733 no 2_657
H11 O6 2.9975 no 2_657
H11 O13 3.5981 no 1_545
H11 C4 3.3775 no 3_455
H11 C19 3.2572 no 2_667
H11 H4A 3.0664 no 3_455
H11 H4B 2.8867 no 3_455
H11 H19A 3.4024 no 2_667
H11 H19B 3.0215 no 2_657
H11 H19B 3.3124 no 2_667
H11 H19C 2.5842 no 2_667
H12 O5 2.6896 no 3_455
H12 C4 3.1641 no 3_455
H12 C5 3.1753 no 3_455
H12 C19 3.4375 no 2_667
H12 H3 3.3132 no 3_465
H12 H4A 3.4991 no 3_455
H12 H4A 3.1904 no 3_465
H12 H4B 2.5065 no 3_455
H12 H19B 3.0276 no 2_667
H12 H19C 2.9356 no 2_667
H14 C8 3.5678 no 1_565
H14 C14 3.4446 no 2_656
H14 C16 3.5315 no 2_656
H14 H7 3.5599 no 1_565
H14 H14 2.6072 no 2_656
H14 H16 2.7216 no 2_656
H16 F3 2.9911 no 1_565
H16 C14 3.0852 no 2_656
H16 C15 3.5923 no 2_656
H16 C20 3.4682 no 2_646
H16 H7 2.7754 no 1_565
H16 H14 2.7216 no 2_656
H16 H16 3.4592 no 2_656
H16 H20A 3.5840 no 2_646
H16 H20A 2.9946 no 2_656
H16 H20B 3.0784 no 2_646
H16 H20C 3.1942 no 2_646
H17 F3 2.8463 no 1_565
H17 N2 3.2984 no 1_565
H17 C20 2.9939 no 2_646
H17 H2 3.3544 no 1_565
H17 H3 3.4539 no 1_565
H17 H7 3.5226 no 1_565
H17 H20A 2.5433 no 2_646
H17 H20B 3.1914 no 2_646
H17 H20C 2.7795 no 2_646
H19A C9 3.1587 no 1_545
H19A C10 2.7104 no 1_545
H19A C11 3.1730 no 1_545
H19A C14 3.3461 no 1_545
H19A C15 2.8166 no 1_545
H19A C16 3.3438 no 1_545
H19A C19 3.4528 no 2_657
H19A H9 3.4057 no 2_657
H19A H11 3.4024 no 2_647
H19A H19A 3.0221 no 2_657
H19A H19B 3.0470 no 2_657
H19B C9 3.3854 no 2_657
H19B C11 3.2590 no 2_647
H19B C12 3.0844 no 2_647
H19B H9 2.4733 no 2_657
H19B H11 3.3124 no 2_647
H19B H11 3.0215 no 2_657
H19B H12 3.0276 no 2_647
H19B H19A 3.0470 no 2_657
H19B H19B 3.3363 no 2_657
H19C O5 3.5601 no 4_647
H19C O6 2.9443 no 1_545
H19C C8 3.5432 no 1_545
H19C C9 3.5914 no 1_545
H19C C11 2.9942 no 2_647
H19C C12 3.1743 no 2_647
H19C H11 2.5842 no 2_647
H19C H12 2.9356 no 2_647
H20A F1 2.8889 no 2_666
H20A F2 3.5719 no 3_465
H20A F3 3.0169 no 2_666
H20A C17 3.0813 no 2_666
H20A C18 3.5470 no 2_666
H20A H7 3.3700 no 2_666
H20A H16 2.9946 no 2_656
H20A H16 3.5840 no 2_666
H20A H17 2.5433 no 2_666
H20B C9 3.3761 no 1_565
H20B C10 2.8834 no 1_565
H20B C11 3.3739 no 1_565
H20B C14 3.3220 no 1_565
H20B C15 2.8478 no 1_565
H20B C16 3.3216 no 1_565
H20B C16 3.4192 no 2_666
H20B C17 3.4778 no 2_666
H20B H16 3.0784 no 2_666
H20B H17 3.1914 no 2_666
H20C F1 3.1895 no 2_666
H20C F2 2.6279 no 3_465
H20C F3 2.7587 no 2_676
H20C C17 3.4403 no 2_666
H20C H4B 3.2195 no 3_465
H20C H16 3.1942 no 2_666
H20C H17 2.7795 no 2_666

loop_
_geom_hbond_atom_site_label_D
_geom_hbond_atom_site_label_H
_geom_hbond_atom_site_label_A
_geom_hbond_site_symmetry_A
_geom_hbond_distance_DA
_geom_hbond_distance_DH
_geom_hbond_distance_HA
_geom_hbond_angle_DHA
_geom_hbond_publ_flag
N2 H2 O6 1_545 2.932(9) 0.980 2.07(7) 145(6) no

loop_
_geom_torsion_atom_site_label_1
_geom_torsion_atom_site_label_2
_geom_torsion_atom_site_label_3
_geom_torsion_atom_site_label_4
_geom_torsion
_geom_torsion_publ_flag
C20 O13 C13 C12 -176.2(6) no
C20 O13 C13 C14 5.4(10) no
N2 N1 C5 O5 178.7(7) no
N2 N1 C5 C4 1.8(8) no
C5 N1 N2 C3 -19.2(7) no
N2 N1 C6 O6 176.1(6) no
N2 N1 C6 C7 -2.2(9) no
C6 N1 N2 C3 147.8(6) no
C5 N1 C6 O6 -19.2(11) no
C5 N1 C6 C7 162.6(6) no
C6 N1 C5 O5 12.9(12) no
C6 N1 C5 C4 -163.9(6) no
N1 N2 C3 C4 27.9(7) no
N1 N2 C3 C18 -92.9(6) no
N2 C3 C4 C5 -26.9(7) no
N2 C3 C18 F1 59.1(8) no
N2 C3 C18 F2 178.2(6) no
N2 C3 C18 F3 -62.9(9) no
C4 C3 C18 F1 -55.5(8) no
C4 C3 C18 F2 63.6(9) no
C4 C3 C18 F3 -177.6(6) no
C18 C3 C4 C5 89.5(7) no
C3 C4 C5 O5 -160.9(8) no
C3 C4 C5 N1 15.8(8) no
O6 C6 C7 C8 35.4(10) no
O6 C6 C7 C19 -90.0(9) no
N1 C6 C7 C8 -146.4(6) no
N1 C6 C7 C19 88.2(7) no
C6 C7 C8 C9 -122.0(7) no
C6 C7 C8 C17 62.4(8) no
C19 C7 C8 C9 -1.4(10) no
C19 C7 C8 C17 -176.9(6) no
C7 C8 C9 C10 -178.1(6) no
C7 C8 C17 C16 176.8(6) no
C9 C8 C17 C16 0.9(11) no
C17 C8 C9 C10 -2.5(11) no
C8 C9 C10 C11 -177.8(7) no
C8 C9 C10 C15 2.0(11) no
C9 C10 C11 C12 180.0(7) no
C9 C10 C15 C14 -179.5(6) no
C9 C10 C15 C16 0.1(10) no
C11 C10 C15 C14 0.4(11) no
C11 C10 C15 C16 179.9(6) no
C15 C10 C11 C12 0.1(11) no
C10 C11 C12 C13 -0.7(12) no
C11 C12 C13 O13 -177.8(7) no
C11 C12 C13 C14 0.7(11) no
O13 C13 C14 C15 178.1(7) no
C12 C13 C14 C15 -0.2(11) no
C13 C14 C15 C10 -0.3(11) no
C13 C14 C15 C16 -179.8(6) no
C10 C15 C16 C17 -1.6(10) no
C14 C15 C16 C17 177.9(7) no
C15 C16 C17 C8 1.1(11) no
